data_7701104
loop_
_publ_author_name
'Wozniak, Derek I.'
'Hicks, Andrew J.'
'Sabbers, William A.'
'Dobereiner, Graham E.'

_publ_section_title
;
 Imidazolyl-phenyl (IMP) anions: a modular structure for tuning solubility
 and coordinating ability.
;
_journal_issue 37
_journal_name_full 'Dalton transactions (Cambridge, England : 2003)'
_journal_page_first 14138
_journal_page_last 14155
_journal_paper_doi 10.1039/c9dt03511g
_journal_volume 48
_journal_year 2019
_chemical_formula_moiety 'C84 H51 B2 F30 N5 O3 Pd'
_chemical_formula_sum 'C84 H51 B2 F30 N5 O3 Pd'
_chemical_formula_weight 1876.32
_space_group_crystal_system monoclinic
_space_group_IT_number 14
_space_group_name_Hall '-P 2yn'
_space_group_name_H-M_alt 'P 1 21/n 1'
_symmetry_space_group_name_Hall '-P 2yn'
_symmetry_space_group_name_H-M 'P 1 21/n 1'
_atom_sites_solution_hydrogens geom
_audit_creation_date 2019-05-30
_audit_creation_method
;
Olex2 1.2
(compiled 2017.08.10 svn.r3458 for OlexSys, GUI svn.r5381)
;
_audit_update_record
;
2019-05-30 deposited with the CCDC.    2019-09-02 downloaded from the CCDC.
;
_cell_angle_alpha 90
_cell_angle_beta 105.759(2)
_cell_angle_gamma 90
_cell_formula_units_Z 4
_cell_length_a 22.722(2)
_cell_length_b 18.9379(19)
_cell_length_c 22.844(2)
_cell_measurement_reflns_used 6833
_cell_measurement_temperature 100(2)
_cell_measurement_theta_max 23.19
_cell_measurement_theta_min 2.34
_cell_volume 9460.5(15)
_computing_cell_refinement 'SAINT v8.34A (Bruker, 2013)'
_computing_data_reduction 'SAINT v8.34A (Bruker, 2013)'
_computing_molecular_graphics 'Olex2 (Dolomanov et al., 2009)'
_computing_publication_material 'Olex2 (Dolomanov et al., 2009)'
_computing_structure_refinement 'XL (Sheldrick, 2008)'
_computing_structure_solution 'SHELXT 2014/4 (Sheldrick, 2014)'
_diffrn_ambient_temperature 100.07
_diffrn_measured_fraction_theta_full 0.999
_diffrn_measured_fraction_theta_max 0.999
_diffrn_measurement_device_type 'Bruker APEX-II CCD'
_diffrn_measurement_method '\f and \w scans'
_diffrn_radiation_type MoK\a
_diffrn_radiation_wavelength 0.71073
_diffrn_reflns_av_R_equivalents 0.0934
_diffrn_reflns_av_unetI/netI 0.0918
_diffrn_reflns_Laue_measured_fraction_full 0.999
_diffrn_reflns_Laue_measured_fraction_max 0.999
_diffrn_reflns_limit_h_max 26
_diffrn_reflns_limit_h_min -26
_diffrn_reflns_limit_k_max 13
_diffrn_reflns_limit_k_min -22
_diffrn_reflns_limit_l_max 26
_diffrn_reflns_limit_l_min -26
_diffrn_reflns_number 70889
_diffrn_reflns_point_group_measured_fraction_full 0.999
_diffrn_reflns_point_group_measured_fraction_max 0.999
_diffrn_reflns_theta_full 24.711
_diffrn_reflns_theta_max 24.711
_diffrn_reflns_theta_min 1.481
_diffrn_standards_number 0
_exptl_absorpt_coefficient_mu 0.301
_exptl_absorpt_correction_T_max 0.7456
_exptl_absorpt_correction_T_min 0.6715
_exptl_absorpt_correction_type multi-scan
_exptl_absorpt_process_details
'SADABS-2014/5 (Bruker,2014/5) was used for absorption correction. wR2(int) was 0.0699 before and 0.0579 after correction. The Ratio of minimum to maximum transmission is 0.9006. The \l/2 correction factor is 0.00150.'
_exptl_crystal_colour 'clear yellow'
_exptl_crystal_colour_lustre clear
_exptl_crystal_colour_primary yellow
_exptl_crystal_density_diffrn 1.317
_exptl_crystal_description block
_exptl_crystal_F_000 3760
_exptl_crystal_size_max 0.109
_exptl_crystal_size_mid 0.093
_exptl_crystal_size_min 0.057
_refine_diff_density_max 0.387
_refine_diff_density_min -0.425
_refine_diff_density_rms 0.073
_refine_ls_extinction_method none
_refine_ls_goodness_of_fit_ref 1.004
_refine_ls_hydrogen_treatment constr
_refine_ls_matrix_type full
_refine_ls_number_parameters 1135
_refine_ls_number_reflns 16111
_refine_ls_number_restraints 0
_refine_ls_restrained_S_all 1.004
_refine_ls_R_factor_all 0.0905
_refine_ls_R_factor_gt 0.0468
_refine_ls_shift/su_max 0.001
_refine_ls_shift/su_mean 0.000
_refine_ls_structure_factor_coef Fsqd
_refine_ls_weighting_details 'w=1/[\s^2^(Fo^2^)+(0.0521P)^2^] where P=(Fo^2^+2Fc^2^)/3'
_refine_ls_weighting_scheme calc
_refine_ls_wR_factor_gt 0.1023
_refine_ls_wR_factor_ref 0.1169
_reflns_Friedel_coverage 0.000
_reflns_number_gt 10430
_reflns_number_total 16111
_reflns_threshold_expression 'I > 2\s(I)'
_cod_data_source_file c9dt03511g3.cif
_cod_data_source_block mo_5839_0m_a_sq
_cod_depositor_comments 'Adding full bibliography for 7701086--7701108.cif.'
_cod_original_cell_volume 9460.7(17)
_cod_database_code 7701104
_shelx_shelxl_version_number 2018/3
_shelx_space_group_comment
;
The symmetry employed for this shelxl refinement is uniquely defined
by the following loop, which should always be used as a source of
symmetry information in preference to the above space-group names.
They are only intended as comments.
;
_shelx_estimated_absorpt_t_max 0.983
_shelx_estimated_absorpt_t_min 0.968
_olex2_refinement_description
;
1. Fixed Uiso
 At 1.2 times of:
  All C(H) groups
 At 1.5 times of:
  All C(H,H,H) groups
2.a Ternary CH refined with riding coordinates:
 C35(H35), C32(H32), C18(H18), C21(H21)
2.b Aromatic/amide H refined with riding coordinates:
 C39(H39), C42(H42), C45(H45), C38(H38), C10(H10), C5(H5), C9(H9), C46(H46),
 C24(H24), C25(H25), C8(H8), C43(H43), C28(H28), C30(H30), C15(H15), C16(H16),
 C14(H14), C29(H29), C3(H3), C4(H4)
2.c Idealised Me refined as rotating group:
 C48(H48A,H48B,H48C), C19(H19A,H19B,H19C), C33(H33A,H33B,H33C), C36(H36A,H36B,
 H36C), C34(H34A,H34B,H34C), C37(H37A,H37B,H37C), C20(H20A,H20B,H20C), C22(H22A,
 H22B,H22C), C23(H23A,H23B,H23C)
;
_olex2_submission_special_instructions 'No special instructions were received'

loop_
_space_group_symop_operation_xyz
'x, y, z'
'-x+1/2, y+1/2, -z+1/2'
'-x, -y, -z'
'x-1/2, -y-1/2, z-1/2'

loop_
_atom_site_label
_atom_site_type_symbol
_atom_site_fract_x
_atom_site_fract_y
_atom_site_fract_z
_atom_site_U_iso_or_equiv
_atom_site_adp_type
_atom_site_occupancy
_atom_site_site_symmetry_order
_atom_site_calc_flag
_atom_site_refinement_flags_posn
Pd1 Pd 0.54969(2) 0.46476(2) 0.37392(2) 0.01657(8) Uani 1 1 d .
F26 F 0.60557(9) 0.23849(10) 0.55877(9) 0.0235(5) Uani 1 1 d .
F16 F 0.81936(9) 0.11255(11) 0.70867(9) 0.0246(5) Uani 1 1 d .
F11 F 0.87652(9) 0.09906(10) 0.53110(9) 0.0257(5) Uani 1 1 d .
F10 F 0.65577(9) -0.03537(10) 0.45920(9) 0.0223(5) Uani 1 1 d .
F1 F 0.90463(10) 0.04234(11) 0.42897(10) 0.0292(5) Uani 1 1 d .
F25 F 0.80965(9) 0.18663(10) 0.59997(9) 0.0253(5) Uani 1 1 d .
F5 F 0.76207(10) -0.11759(11) 0.47515(10) 0.0272(5) Uani 1 1 d .
F30 F 0.62558(9) 0.00062(10) 0.62455(9) 0.0247(5) Uani 1 1 d .
F20 F 0.61198(10) 0.09242(11) 0.71306(9) 0.0283(5) Uani 1 1 d .
F15 F 0.72465(10) 0.14165(11) 0.34634(10) 0.0308(6) Uani 1 1 d .
F6 F 0.77302(10) 0.02324(12) 0.32393(10) 0.0326(6) Uani 1 1 d .
F21 F 0.64675(10) 0.24338(11) 0.68456(10) 0.0294(5) Uani 1 1 d .
F9 F 0.56692(10) -0.08188(11) 0.36615(10) 0.0309(6) Uani 1 1 d .
F12 F 0.92200(10) 0.22751(11) 0.52377(10) 0.0344(6) Uani 1 1 d .
F17 F 0.85448(10) 0.07554(12) 0.82423(9) 0.0339(6) Uani 1 1 d .
F27 F 0.48967(10) 0.21643(11) 0.50353(10) 0.0331(6) Uani 1 1 d .
F28 F 0.43750(10) 0.08838(12) 0.50833(10) 0.0379(6) Uani 1 1 d .
F19 F 0.64957(11) 0.05579(13) 0.82789(10) 0.0383(6) Uani 1 1 d .
F29 F 0.50620(10) -0.01869(11) 0.57308(10) 0.0343(6) Uani 1 1 d .
F2 F 0.98492(10) -0.05995(12) 0.44506(11) 0.0400(6) Uani 1 1 d .
O2 O 0.58346(11) 0.35317(13) 0.37701(11) 0.0221(6) Uani 1 1 d .
F18 F 0.77015(11) 0.04596(13) 0.88581(10) 0.0426(7) Uani 1 1 d .
F13 F 0.87479(11) 0.31018(12) 0.42484(12) 0.0435(7) Uani 1 1 d .
F4 F 0.84373(11) -0.21989(12) 0.48707(12) 0.0449(7) Uani 1 1 d .
F3 F 0.95709(12) -0.19327(13) 0.47388(13) 0.0539(8) Uani 1 1 d .
F14 F 0.77760(11) 0.26332(12) 0.33611(11) 0.0445(7) Uani 1 1 d .
F24 F 0.85391(12) 0.31464(12) 0.62489(13) 0.0517(7) Uani 1 1 d .
O3 O 0.51387(11) 0.26595(12) 0.34492(11) 0.0238(6) Uani 1 1 d .
O1 O 0.52226(12) 0.61083(13) 0.34705(13) 0.0294(7) Uani 1 1 d .
F8 F 0.58040(12) -0.08072(15) 0.25181(11) 0.0522(7) Uani 1 1 d .
F22 F 0.69383(12) 0.37205(12) 0.71126(12) 0.0520(8) Uani 1 1 d .
F7 F 0.68466(12) -0.02729(16) 0.23196(11) 0.0560(8) Uani 1 1 d .
N4 N 0.72590(13) 0.07953(14) 0.58965(13) 0.0163(7) Uani 1 1 d .
N1 N 0.48944(14) 0.43597(15) 0.42519(13) 0.0181(7) Uani 1 1 d .
N5 N 0.75913(13) 0.03786(15) 0.51333(13) 0.0169(7) Uani 1 1 d .
N2 N 0.59064(13) 0.48948(15) 0.26167(13) 0.0176(7) Uani 1 1 d .
N3 N 0.64889(14) 0.54904(15) 0.33390(13) 0.0195(7) Uani 1 1 d .
F23 F 0.79757(13) 0.41010(13) 0.68101(16) 0.0720(10) Uani 1 1 d .
C11 C 0.60192(16) 0.50143(17) 0.32217(16) 0.0165(8) Uani 1 1 d .
C39 C 0.78303(16) -0.00306(18) 0.56455(16) 0.0170(8) Uani 1 1 d .
H39 H 0.809659 -0.042250 0.566869 0.020 Uiso 1 1 calc R
C42 C 0.70502(17) 0.20780(18) 0.48188(16) 0.0191(9) Uani 1 1 d .
H42 H 0.745389 0.221577 0.503047 0.023 Uiso 1 1 calc R
C45 C 0.58743(17) 0.16779(18) 0.41794(16) 0.0176(8) Uani 1 1 d .
H45 H 0.547624 0.153684 0.395345 0.021 Uiso 1 1 calc R
C26 C 0.54544(17) 0.44056(19) 0.22618(16) 0.0203(9) Uani 1 1 d .
C38 C 0.76246(16) 0.02165(17) 0.61021(16) 0.0177(8) Uani 1 1 d .
H38 H 0.771534 0.002516 0.650108 0.021 Uiso 1 1 calc R
C61 C 0.79975(17) 0.11071(19) 0.43795(17) 0.0199(9) Uani 1 1 d .
C40 C 0.72402(16) 0.08722(18) 0.53047(16) 0.0160(8) Uani 1 1 d .
C10 C 0.48108(18) 0.3754(2) 0.45066(17) 0.0239(9) Uani 1 1 d .
H10 H 0.507680 0.337291 0.448879 0.029 Uiso 1 1 calc R
C7 C 0.45137(16) 0.49119(19) 0.42989(16) 0.0179(8) Uani 1 1 d .
C5 C 0.37034(17) 0.54486(19) 0.46454(17) 0.0232(9) Uani 1 1 d .
H5 H 0.339550 0.542030 0.485472 0.028 Uiso 1 1 calc R
C55 C 0.82901(17) -0.02960(20) 0.45573(15) 0.0202(8) Uani 1 1 d .
C9 C 0.43546(18) 0.3644(2) 0.47997(17) 0.0256(10) Uani 1 1 d .
H9 H 0.430535 0.319197 0.496005 0.031 Uiso 1 1 calc R
C60 C 0.88707(18) -0.0209(2) 0.44658(17) 0.0243(9) Uani 1 1 d .
C46 C 0.62591(17) 0.12057(18) 0.45630(16) 0.0174(8) Uani 1 1 d .
H46 H 0.611695 0.074210 0.460676 0.021 Uiso 1 1 calc R
C84 C 0.77693(18) 0.23121(19) 0.62588(17) 0.0232(9) Uani 1 1 d .
C24 C 0.62813(17) 0.52967(19) 0.23590(17) 0.0217(9) Uani 1 1 d .
H24 H 0.627792 0.530517 0.194226 0.026 Uiso 1 1 calc R
C25 C 0.66488(18) 0.5670(2) 0.28101(17) 0.0236(9) Uani 1 1 d .
H25 H 0.695744 0.599412 0.277666 0.028 Uiso 1 1 calc R
C35 C 0.62906(18) 0.34533(19) 0.24490(18) 0.0245(9) Uani 1 1 d .
H35 H 0.646022 0.371272 0.283976 0.029 Uiso 1 1 calc R
C8 C 0.39799(18) 0.41860(19) 0.48555(16) 0.0231(9) Uani 1 1 d .
H8 H 0.366956 0.411859 0.505725 0.028 Uiso 1 1 calc R
C62 C 0.84941(18) 0.1388(2) 0.48206(17) 0.0224(9) Uani 1 1 d .
C66 C 0.77600(17) 0.1576(2) 0.39027(17) 0.0245(9) Uani 1 1 d .
C79 C 0.72341(18) 0.20869(18) 0.63779(17) 0.0214(9) Uani 1 1 d .
C12 C 0.68294(17) 0.57754(19) 0.39207(17) 0.0214(9) Uani 1 1 d .
C43 C 0.66650(17) 0.25540(19) 0.44463(16) 0.0202(9) Uani 1 1 d .
H43 H 0.680559 0.301958 0.440781 0.024 Uiso 1 1 calc R
C31 C 0.48654(16) 0.4655(2) 0.20018(16) 0.0205(8) Uani 1 1 d .
C32 C 0.46837(18) 0.54187(19) 0.20465(17) 0.0249(9) Uani 1 1 d .
H32 H 0.502594 0.566460 0.234568 0.030 Uiso 1 1 calc R
C67 C 0.71371(17) 0.09958(18) 0.70195(16) 0.0190(9) Uani 1 1 d .
C1 C 0.51120(18) 0.5582(2) 0.37088(17) 0.0226(9) Uani 1 1 d .
C41 C 0.68497(17) 0.13955(17) 0.48861(16) 0.0170(8) Uani 1 1 d .
C78 C 0.58366(17) 0.17317(19) 0.56588(16) 0.0199(9) Uani 1 1 d .
C6 C 0.40615(17) 0.48501(19) 0.46076(16) 0.0208(9) Uani 1 1 d .
C2 C 0.46039(17) 0.55553(19) 0.40231(17) 0.0205(9) Uani 1 1 d .
C71 C 0.69147(19) 0.0685(2) 0.79757(18) 0.0270(10) Uani 1 1 d .
C47 C 0.56733(17) 0.2915(2) 0.37641(16) 0.0189(9) Uani 1 1 d .
C72 C 0.67327(18) 0.08673(19) 0.73635(17) 0.0233(9) Uani 1 1 d .
C13 C 0.67964(18) 0.65105(19) 0.40204(17) 0.0245(9) Uani 1 1 d .
C27 C 0.56445(17) 0.37179(19) 0.21697(16) 0.0203(9) Uani 1 1 d .
C44 C 0.60802(17) 0.23669(18) 0.41290(16) 0.0189(9) Uani 1 1 d .
C28 C 0.52033(18) 0.3275(2) 0.18052(17) 0.0259(10) Uani 1 1 d .
H28 H 0.531160 0.280715 0.172589 0.031 Uiso 1 1 calc R
C56 C 0.81762(17) -0.09976(19) 0.46787(17) 0.0218(9) Uani 1 1 d .
C83 C 0.8020(2) 0.2973(2) 0.6390(2) 0.0363(11) Uani 1 1 d .
C74 C 0.59249(17) 0.05654(19) 0.59630(17) 0.0205(9) Uani 1 1 d .
C77 C 0.52276(18) 0.1628(2) 0.53618(17) 0.0237(9) Uani 1 1 d .
C50 C 0.66459(17) -0.02843(18) 0.40294(16) 0.0192(8) Uani 1 1 d .
C30 C 0.44466(18) 0.4183(2) 0.16576(17) 0.0245(9) Uani 1 1 d .
H30 H 0.403602 0.433008 0.148656 0.029 Uiso 1 1 calc R
C49 C 0.71761(17) 0.00149(19) 0.39592(16) 0.0193(9) Uani 1 1 d .
C68 C 0.77457(18) 0.09558(19) 0.73529(17) 0.0212(9) Uani 1 1 d .
C63 C 0.87421(18) 0.2043(2) 0.47911(19) 0.0268(10) Uani 1 1 d .
C18 C 0.73073(18) 0.4546(2) 0.42159(17) 0.0254(9) Uani 1 1 d .
H18 H 0.689223 0.432607 0.407941 0.030 Uiso 1 1 calc R
C73 C 0.62174(16) 0.12128(19) 0.59767(16) 0.0182(8) Uani 1 1 d .
C59 C 0.92994(18) -0.0737(2) 0.45333(18) 0.0296(10) Uani 1 1 d .
C57 C 0.8595(2) -0.1537(2) 0.47418(19) 0.0313(10) Uani 1 1 d .
C48 C 0.46881(18) 0.31364(19) 0.30738(17) 0.0277(10) Uani 1 1 d .
H48A H 0.444926 0.288416 0.271264 0.042 Uiso 1 1 calc GR
H48B H 0.489765 0.353757 0.294823 0.042 Uiso 1 1 calc GR
H48C H 0.441433 0.330834 0.330817 0.042 Uiso 1 1 calc GR
C80 C 0.69815(18) 0.2592(2) 0.66781(17) 0.0256(9) Uani 1 1 d .
C70 C 0.7526(2) 0.0633(2) 0.82695(17) 0.0284(10) Uani 1 1 d .
C15 C 0.75520(19) 0.6351(2) 0.49843(18) 0.0297(10) Uani 1 1 d .
H15 H 0.780039 0.654979 0.535019 0.036 Uiso 1 1 calc R
C54 C 0.72147(18) -0.0008(2) 0.33662(18) 0.0256(9) Uani 1 1 d .
C17 C 0.72284(17) 0.5326(2) 0.43430(16) 0.0216(9) Uani 1 1 d .
C19 C 0.7624(2) 0.4453(2) 0.37062(19) 0.0339(11) Uani 1 1 d .
H19A H 0.738405 0.469002 0.333728 0.051 Uiso 1 1 calc GR
H19B H 0.765591 0.394842 0.362302 0.051 Uiso 1 1 calc GR
H19C H 0.803432 0.465988 0.383331 0.051 Uiso 1 1 calc GR
C16 C 0.75761(18) 0.5639(2) 0.48784(18) 0.0270(10) Uani 1 1 d .
H16 H 0.783786 0.535056 0.517930 0.032 Uiso 1 1 calc R
C64 C 0.85040(19) 0.2463(2) 0.4297(2) 0.0305(10) Uani 1 1 d .
C33 C 0.41061(18) 0.5489(2) 0.2263(2) 0.0334(11) Uani 1 1 d .
H33A H 0.375835 0.528382 0.195848 0.050 Uiso 1 1 calc GR
H33B H 0.402579 0.598907 0.231953 0.050 Uiso 1 1 calc GR
H33C H 0.416385 0.523830 0.264996 0.050 Uiso 1 1 calc GR
C14 C 0.7166(2) 0.6777(2) 0.45585(18) 0.0306(10) Uani 1 1 d .
H14 H 0.715459 0.726845 0.463728 0.037 Uiso 1 1 calc R
C36 C 0.6709(2) 0.3598(2) 0.2037(2) 0.0368(11) Uani 1 1 d .
H36A H 0.655305 0.334708 0.165035 0.055 Uiso 1 1 calc GR
H36B H 0.712361 0.343403 0.223721 0.055 Uiso 1 1 calc GR
H36C H 0.671719 0.410660 0.195854 0.055 Uiso 1 1 calc GR
C34 C 0.4593(2) 0.5773(2) 0.14175(19) 0.0401(12) Uani 1 1 d .
H34A H 0.497512 0.574542 0.129707 0.060 Uiso 1 1 calc GR
H34B H 0.447996 0.626910 0.144190 0.060 Uiso 1 1 calc GR
H34C H 0.426793 0.552835 0.111542 0.060 Uiso 1 1 calc GR
C76 C 0.49618(17) 0.0990(2) 0.53795(17) 0.0252(9) Uani 1 1 d .
C37 C 0.6307(2) 0.2662(2) 0.25932(18) 0.0315(10) Uani 1 1 d .
H37A H 0.600301 0.255458 0.281287 0.047 Uiso 1 1 calc GR
H37B H 0.671538 0.253394 0.284582 0.047 Uiso 1 1 calc GR
H37C H 0.621489 0.239189 0.221328 0.047 Uiso 1 1 calc GR
C58 C 0.91619(19) -0.1409(2) 0.4676(2) 0.0334(11) Uani 1 1 d .
C29 C 0.46136(19) 0.3506(2) 0.15589(17) 0.0273(10) Uani 1 1 d .
H29 H 0.431859 0.319386 0.131772 0.033 Uiso 1 1 calc R
C51 C 0.61822(17) -0.05492(19) 0.35566(18) 0.0230(9) Uani 1 1 d .
C20 C 0.76830(18) 0.4134(2) 0.47694(18) 0.0298(10) Uani 1 1 d .
H20A H 0.810369 0.431226 0.488649 0.045 Uiso 1 1 calc GR
H20B H 0.768440 0.363171 0.466661 0.045 Uiso 1 1 calc GR
H20C H 0.750108 0.419480 0.510908 0.045 Uiso 1 1 calc GR
C3 C 0.42511(18) 0.6122(2) 0.40633(19) 0.0279(10) Uani 1 1 d .
H3 H 0.430894 0.655570 0.387684 0.033 Uiso 1 1 calc R
C65 C 0.80180(19) 0.2217(2) 0.38460(19) 0.0305(10) Uani 1 1 d .
C4 C 0.38011(19) 0.6072(2) 0.43788(18) 0.0284(10) Uani 1 1 d .
H4 H 0.356120 0.647476 0.440820 0.034 Uiso 1 1 calc R
C21 C 0.64064(19) 0.7016(2) 0.35571(18) 0.0292(10) Uani 1 1 d .
H21 H 0.613475 0.672981 0.322314 0.035 Uiso 1 1 calc R
C69 C 0.79473(18) 0.0778(2) 0.79581(17) 0.0258(10) Uani 1 1 d .
C75 C 0.53195(18) 0.0450(2) 0.56925(18) 0.0251(9) Uani 1 1 d .
C81 C 0.7214(2) 0.3257(2) 0.6826(2) 0.0348(11) Uani 1 1 d .
C22 C 0.6003(2) 0.7475(2) 0.3839(2) 0.0400(12) Uani 1 1 d .
H22A H 0.575470 0.717205 0.402620 0.060 Uiso 1 1 calc GR
H22B H 0.573398 0.776539 0.352219 0.060 Uiso 1 1 calc GR
H22C H 0.626138 0.778160 0.415014 0.060 Uiso 1 1 calc GR
C52 C 0.62447(19) -0.0541(2) 0.29803(18) 0.0323(11) Uani 1 1 d .
B1 B 0.7756(2) 0.0314(2) 0.4499(2) 0.0215(10) Uani 1 1 d .
C53 C 0.67726(19) -0.0278(2) 0.28847(18) 0.0339(11) Uani 1 1 d .
C23 C 0.6815(2) 0.7484(2) 0.3279(2) 0.0448(13) Uani 1 1 d .
H23A H 0.707173 0.778477 0.359610 0.067 Uiso 1 1 calc GR
H23B H 0.655741 0.778110 0.295881 0.067 Uiso 1 1 calc GR
H23C H 0.707579 0.718466 0.310400 0.067 Uiso 1 1 calc GR
B2 B 0.6949(2) 0.1287(2) 0.6305(2) 0.0200(10) Uani 1 1 d .
C82 C 0.7737(2) 0.3449(2) 0.6681(2) 0.0434(13) Uani 1 1 d .

loop_
_atom_site_aniso_label
_atom_site_aniso_U_11
_atom_site_aniso_U_22
_atom_site_aniso_U_33
_atom_site_aniso_U_23
_atom_site_aniso_U_13
_atom_site_aniso_U_12
Pd1 0.01574(16) 0.01953(14) 0.01496(15) 0.00179(13) 0.00506(12) 0.00054(13)
F26 0.0213(13) 0.0237(11) 0.0242(12) 0.0044(9) 0.0040(10) 0.0033(10)
F16 0.0168(12) 0.0350(12) 0.0210(12) -0.0002(10) 0.0034(10) -0.0006(10)
F11 0.0219(13) 0.0335(12) 0.0198(12) 0.0052(10) 0.0025(10) -0.0007(10)
F10 0.0215(12) 0.0264(11) 0.0197(11) 0.0008(9) 0.0066(9) -0.0025(10)
F1 0.0213(13) 0.0396(14) 0.0306(13) 0.0050(11) 0.0138(11) 0.0026(11)
F25 0.0186(13) 0.0303(12) 0.0268(13) -0.0003(10) 0.0059(10) -0.0015(10)
F5 0.0221(13) 0.0260(12) 0.0339(14) 0.0016(10) 0.0081(11) 0.0012(10)
F30 0.0234(13) 0.0205(11) 0.0278(13) 0.0044(10) 0.0030(10) 0.0016(10)
F20 0.0175(13) 0.0458(14) 0.0212(12) 0.0023(10) 0.0045(10) 0.0020(11)
F15 0.0212(13) 0.0368(13) 0.0309(13) 0.0123(10) 0.0013(11) 0.0024(10)
F6 0.0233(13) 0.0542(15) 0.0230(12) 0.0029(11) 0.0107(10) 0.0054(11)
F21 0.0249(14) 0.0358(13) 0.0284(13) -0.0059(10) 0.0086(11) 0.0086(11)
F9 0.0226(14) 0.0332(13) 0.0354(14) -0.0092(11) 0.0056(11) -0.0060(10)
F12 0.0234(14) 0.0364(13) 0.0402(15) 0.0032(11) 0.0033(12) -0.0074(11)
F17 0.0226(14) 0.0552(15) 0.0183(12) 0.0033(11) -0.0041(11) 0.0047(11)
F27 0.0186(13) 0.0440(14) 0.0326(14) 0.0079(11) 0.0000(11) 0.0117(11)
F28 0.0128(13) 0.0597(16) 0.0368(15) 0.0028(12) -0.0009(11) -0.0052(11)
F19 0.0341(15) 0.0618(16) 0.0240(13) 0.0105(11) 0.0163(12) 0.0091(12)
F29 0.0253(14) 0.0363(14) 0.0412(15) -0.0034(11) 0.0087(11) -0.0125(11)
F2 0.0190(14) 0.0576(16) 0.0461(16) -0.0038(12) 0.0134(12) 0.0102(12)
O2 0.0218(16) 0.0227(15) 0.0220(15) 0.0050(11) 0.0064(12) 0.0042(12)
F18 0.0401(16) 0.0719(18) 0.0145(12) 0.0118(12) 0.0050(11) 0.0128(13)
F13 0.0323(15) 0.0333(14) 0.0636(18) 0.0169(12) 0.0107(13) -0.0071(11)
F4 0.0408(17) 0.0273(13) 0.0674(19) 0.0034(12) 0.0159(14) 0.0119(12)
F3 0.0403(17) 0.0492(16) 0.075(2) 0.0032(14) 0.0214(15) 0.0257(13)
F14 0.0330(15) 0.0449(15) 0.0504(17) 0.0298(13) 0.0025(13) 0.0013(12)
F24 0.0313(16) 0.0380(15) 0.088(2) -0.0058(14) 0.0194(15) -0.0151(12)
O3 0.0178(16) 0.0274(14) 0.0228(15) 0.0070(12) -0.0003(12) 0.0050(12)
O1 0.0330(18) 0.0204(14) 0.0414(18) 0.0045(13) 0.0212(15) 0.0008(13)
F8 0.0371(17) 0.085(2) 0.0284(15) -0.0233(14) -0.0013(13) -0.0097(14)
F22 0.0405(17) 0.0390(15) 0.071(2) -0.0276(14) 0.0054(15) 0.0069(13)
F7 0.0413(17) 0.106(2) 0.0221(14) -0.0141(15) 0.0111(12) 0.0020(16)
N4 0.0117(17) 0.0197(16) 0.0174(17) 0.0032(13) 0.0037(14) 0.0019(13)
N1 0.0175(18) 0.0236(16) 0.0126(16) 0.0028(13) 0.0032(14) -0.0007(14)
N5 0.0146(17) 0.0194(15) 0.0161(16) 0.0013(13) 0.0030(13) 0.0003(14)
N2 0.0158(17) 0.0209(16) 0.0162(17) 0.0028(13) 0.0046(14) 0.0010(13)
N3 0.0196(18) 0.0218(17) 0.0190(17) 0.0003(13) 0.0085(14) -0.0017(14)
F23 0.052(2) 0.0292(14) 0.129(3) -0.0299(16) 0.0154(19) -0.0148(13)
C11 0.014(2) 0.0142(18) 0.020(2) 0.0033(16) 0.0025(17) 0.0043(16)
C39 0.014(2) 0.0185(19) 0.018(2) 0.0054(16) 0.0029(17) 0.0020(16)
C42 0.015(2) 0.021(2) 0.022(2) 0.0020(16) 0.0067(17) 0.0002(16)
C45 0.013(2) 0.024(2) 0.016(2) 0.0010(16) 0.0040(17) 0.0007(16)
C26 0.020(2) 0.030(2) 0.014(2) -0.0008(16) 0.0082(17) -0.0045(17)
C38 0.016(2) 0.022(2) 0.0137(19) 0.0058(15) -0.0002(16) 0.0023(16)
C61 0.012(2) 0.029(2) 0.021(2) 0.0057(17) 0.0093(18) 0.0065(17)
C40 0.013(2) 0.0165(18) 0.021(2) 0.0041(15) 0.0075(17) -0.0002(15)
C10 0.028(2) 0.025(2) 0.021(2) 0.0036(17) 0.0114(19) 0.0040(18)
C7 0.015(2) 0.025(2) 0.012(2) -0.0022(15) 0.0022(17) 0.0007(17)
C5 0.016(2) 0.032(2) 0.022(2) -0.0044(18) 0.0071(18) -0.0015(18)
C55 0.019(2) 0.032(2) 0.0082(18) 0.0006(17) 0.0017(16) 0.0023(18)
C9 0.030(3) 0.026(2) 0.025(2) 0.0098(18) 0.015(2) -0.0006(19)
C60 0.027(2) 0.030(2) 0.018(2) -0.0012(17) 0.0097(18) 0.0017(18)
C46 0.020(2) 0.0174(18) 0.016(2) 0.0019(16) 0.0073(17) 0.0022(16)
C84 0.023(2) 0.023(2) 0.022(2) -0.0036(17) 0.0053(19) 0.0024(18)
C24 0.021(2) 0.028(2) 0.019(2) 0.0014(18) 0.0109(18) -0.0004(18)
C25 0.025(2) 0.028(2) 0.019(2) 0.0031(17) 0.0086(19) -0.0051(18)
C35 0.020(2) 0.027(2) 0.023(2) 0.0008(17) -0.0001(18) 0.0041(18)
C8 0.023(2) 0.033(2) 0.017(2) 0.0022(17) 0.0117(18) -0.0002(19)
C62 0.020(2) 0.033(2) 0.016(2) 0.0070(17) 0.0085(18) 0.0082(18)
C66 0.011(2) 0.040(2) 0.020(2) 0.0039(18) 0.0007(18) -0.0005(18)
C79 0.022(2) 0.022(2) 0.018(2) 0.0032(16) 0.0026(18) 0.0008(17)
C12 0.020(2) 0.029(2) 0.017(2) -0.0042(17) 0.0093(18) -0.0078(18)
C43 0.022(2) 0.020(2) 0.021(2) 0.0053(16) 0.0118(18) 0.0001(17)
C31 0.015(2) 0.033(2) 0.0140(19) 0.0021(17) 0.0040(16) 0.0020(18)
C32 0.024(2) 0.024(2) 0.025(2) 0.0013(18) 0.0052(18) 0.0038(18)
C67 0.020(2) 0.020(2) 0.016(2) -0.0009(15) 0.0026(18) 0.0033(16)
C1 0.020(2) 0.026(2) 0.020(2) -0.0044(17) 0.0019(18) -0.0016(17)
C41 0.018(2) 0.0192(19) 0.0138(19) -0.0010(15) 0.0038(17) 0.0021(16)
C78 0.018(2) 0.024(2) 0.020(2) -0.0002(16) 0.0076(18) -0.0011(17)
C6 0.020(2) 0.028(2) 0.013(2) -0.0040(16) 0.0026(17) -0.0031(17)
C2 0.018(2) 0.024(2) 0.021(2) -0.0036(16) 0.0084(18) -0.0018(17)
C71 0.026(3) 0.038(2) 0.020(2) 0.0032(18) 0.011(2) 0.0041(19)
C47 0.017(2) 0.026(2) 0.015(2) 0.0057(16) 0.0080(18) 0.0042(17)
C72 0.018(2) 0.027(2) 0.025(2) 0.0006(17) 0.0049(19) 0.0019(17)
C13 0.024(2) 0.027(2) 0.025(2) 0.0002(17) 0.0107(19) -0.0083(18)
C27 0.018(2) 0.025(2) 0.018(2) 0.0033(16) 0.0063(17) 0.0032(17)
C44 0.020(2) 0.025(2) 0.013(2) 0.0006(16) 0.0062(17) 0.0024(17)
C28 0.027(3) 0.028(2) 0.022(2) -0.0029(17) 0.0049(19) 0.0019(19)
C56 0.016(2) 0.030(2) 0.020(2) -0.0026(17) 0.0048(18) 0.0022(18)
C83 0.024(3) 0.030(2) 0.052(3) -0.005(2) 0.006(2) -0.009(2)
C74 0.020(2) 0.025(2) 0.019(2) 0.0002(16) 0.0077(18) 0.0017(17)
C77 0.021(2) 0.033(2) 0.017(2) 0.0048(17) 0.0051(18) 0.0115(19)
C50 0.024(2) 0.0190(19) 0.014(2) 0.0006(16) 0.0036(17) 0.0065(17)
C30 0.015(2) 0.034(2) 0.023(2) 0.0027(18) 0.0013(18) 0.0024(18)
C49 0.019(2) 0.024(2) 0.015(2) 0.0039(16) 0.0047(17) 0.0089(17)
C68 0.021(2) 0.026(2) 0.019(2) 0.0002(17) 0.0078(18) 0.0010(17)
C63 0.015(2) 0.030(2) 0.035(3) 0.0036(19) 0.005(2) -0.0029(18)
C18 0.019(2) 0.036(2) 0.021(2) 0.0005(18) 0.0052(18) -0.0008(18)
C73 0.015(2) 0.024(2) 0.016(2) -0.0014(16) 0.0042(17) 0.0038(16)
C59 0.016(2) 0.047(3) 0.026(2) -0.002(2) 0.0063(19) 0.006(2)
C57 0.034(3) 0.027(2) 0.032(3) -0.0011(19) 0.008(2) 0.005(2)
C48 0.026(2) 0.030(2) 0.022(2) 0.0072(18) -0.0031(19) 0.0082(19)
C80 0.020(2) 0.031(2) 0.023(2) 0.0013(18) 0.0017(19) 0.0014(19)
C70 0.034(3) 0.037(2) 0.013(2) 0.0021(18) 0.003(2) 0.007(2)
C15 0.029(3) 0.040(3) 0.020(2) -0.0058(19) 0.006(2) -0.009(2)
C54 0.018(2) 0.036(2) 0.025(2) 0.0019(18) 0.0104(19) 0.0057(19)
C17 0.021(2) 0.032(2) 0.017(2) -0.0010(18) 0.0119(17) -0.0038(19)
C19 0.033(3) 0.039(3) 0.030(2) -0.0021(19) 0.009(2) 0.006(2)
C16 0.024(2) 0.037(2) 0.022(2) 0.0019(18) 0.0093(19) -0.0019(19)
C64 0.019(2) 0.026(2) 0.047(3) 0.010(2) 0.010(2) -0.0009(18)
C33 0.021(2) 0.037(3) 0.042(3) -0.009(2) 0.008(2) 0.0047(19)
C14 0.037(3) 0.032(2) 0.026(2) -0.0066(19) 0.015(2) -0.011(2)
C36 0.030(3) 0.040(3) 0.046(3) 0.007(2) 0.019(2) 0.004(2)
C34 0.040(3) 0.042(3) 0.038(3) 0.013(2) 0.011(2) 0.013(2)
C76 0.013(2) 0.041(3) 0.021(2) -0.0035(18) 0.0029(18) -0.0048(19)
C37 0.034(3) 0.035(2) 0.025(2) 0.0031(19) 0.007(2) 0.013(2)
C58 0.021(3) 0.042(3) 0.036(3) 0.000(2) 0.006(2) 0.015(2)
C29 0.027(3) 0.036(2) 0.017(2) -0.0022(18) 0.0024(19) -0.004(2)
C51 0.015(2) 0.026(2) 0.028(2) -0.0057(17) 0.0050(19) 0.0036(17)
C20 0.022(2) 0.036(2) 0.030(2) 0.0031(19) 0.005(2) 0.0046(19)
C3 0.029(3) 0.021(2) 0.035(3) -0.0018(18) 0.011(2) 0.0020(19)
C65 0.024(3) 0.037(2) 0.032(3) 0.016(2) 0.009(2) 0.004(2)
C4 0.026(2) 0.026(2) 0.036(3) -0.0046(19) 0.012(2) 0.0000(19)
C21 0.036(3) 0.024(2) 0.030(2) 0.0005(18) 0.013(2) -0.0052(19)
C69 0.019(2) 0.038(2) 0.017(2) 0.0033(18) -0.0019(19) 0.0043(19)
C75 0.020(2) 0.029(2) 0.026(2) -0.0009(18) 0.0069(19) -0.0068(18)
C81 0.027(3) 0.026(2) 0.047(3) -0.015(2) 0.002(2) 0.009(2)
C22 0.050(3) 0.029(2) 0.040(3) -0.005(2) 0.010(2) -0.002(2)
C52 0.020(2) 0.051(3) 0.021(2) -0.0106(19) -0.0039(19) 0.003(2)
B1 0.019(2) 0.023(2) 0.023(2) 0.003(2) 0.007(2) 0.007(2)
C53 0.025(3) 0.063(3) 0.016(2) -0.007(2) 0.0094(19) 0.006(2)
C23 0.057(3) 0.035(3) 0.044(3) 0.006(2) 0.016(3) -0.006(2)
B2 0.017(3) 0.023(2) 0.019(2) -0.0002(19) 0.005(2) 0.0009(19)
C82 0.034(3) 0.025(2) 0.066(3) -0.013(2) 0.004(3) -0.009(2)

loop_
_atom_type_symbol
_atom_type_description
_atom_type_scat_dispersion_real
_atom_type_scat_dispersion_imag
_atom_type_scat_source
C C 0.0033 0.0016 'International Tables Vol C Tables 4.2.6.8 and 6.1.1.4'
H H 0.0000 0.0000 'International Tables Vol C Tables 4.2.6.8 and 6.1.1.4'
B B 0.0013 0.0007 'International Tables Vol C Tables 4.2.6.8 and 6.1.1.4'
F F 0.0171 0.0103 'International Tables Vol C Tables 4.2.6.8 and 6.1.1.4'
N N 0.0061 0.0033 'International Tables Vol C Tables 4.2.6.8 and 6.1.1.4'
O O 0.0106 0.0060 'International Tables Vol C Tables 4.2.6.8 and 6.1.1.4'
Pd Pd -0.9988 1.0072 'International Tables Vol C Tables 4.2.6.8 and 6.1.1.4'

loop_
_geom_angle_atom_site_label_1
_geom_angle_atom_site_label_2
_geom_angle_atom_site_label_3
_geom_angle
N1 Pd1 O2 90.41(10)
C11 Pd1 O2 95.29(11)
C11 Pd1 N1 173.98(12)
C1 Pd1 O2 173.69(13)
C1 Pd1 N1 84.39(14)
C1 Pd1 C11 89.79(15)
C47 O2 Pd1 143.2(2)
C47 O3 C48 119.2(3)
C38 N4 B2 125.5(3)
C40 N4 C38 106.2(3)
C40 N4 B2 128.2(3)
C10 N1 Pd1 131.6(3)
C10 N1 C7 117.0(3)
C7 N1 Pd1 111.3(2)
C39 N5 B1 126.1(3)
C40 N5 C39 105.6(3)
C40 N5 B1 128.1(3)
C11 N2 C26 125.8(3)
C11 N2 C24 111.9(3)
C24 N2 C26 122.3(3)
C11 N3 C25 111.4(3)
C11 N3 C12 128.3(3)
C25 N3 C12 120.2(3)
N2 C11 Pd1 124.3(3)
N2 C11 N3 103.4(3)
N3 C11 Pd1 131.8(3)
N5 C39 H39 125.6
C38 C39 N5 108.8(3)
C38 C39 H39 125.6
C43 C42 H42 119.9
C43 C42 C41 120.2(4)
C41 C42 H42 119.9
C46 C45 H45 120.5
C46 C45 C44 119.1(3)
C44 C45 H45 120.5
C31 C26 N2 118.3(3)
C31 C26 C27 123.3(3)
C27 C26 N2 118.3(3)
N4 C38 H38 125.7
C39 C38 N4 108.6(3)
C39 C38 H38 125.7
C62 C61 B1 117.9(3)
C66 C61 C62 112.7(3)
C66 C61 B1 129.3(3)
N4 C40 N5 110.8(3)
N4 C40 C41 124.5(3)
N5 C40 C41 124.6(3)
N1 C10 H10 118.1
N1 C10 C9 123.8(4)
C9 C10 H10 118.1
N1 C7 C6 122.5(3)
N1 C7 C2 116.7(3)
C6 C7 C2 120.8(3)
C6 C5 H5 120.1
C4 C5 H5 120.1
C4 C5 C6 119.9(4)
C60 C55 B1 127.3(3)
C56 C55 C60 112.0(3)
C56 C55 B1 120.6(3)
C10 C9 H9 120.1
C8 C9 C10 119.8(4)
C8 C9 H9 120.1
F1 C60 C55 120.8(3)
F1 C60 C59 114.8(4)
C59 C60 C55 124.4(4)
C45 C46 H46 119.3
C45 C46 C41 121.4(3)
C41 C46 H46 119.3
F25 C84 C79 120.5(3)
F25 C84 C83 114.7(4)
C83 C84 C79 124.9(4)
N2 C24 H24 126.6
C25 C24 N2 106.8(3)
C25 C24 H24 126.6
N3 C25 H25 126.8
C24 C25 N3 106.4(3)
C24 C25 H25 126.8
C27 C35 H35 107.9
C27 C35 C36 111.9(3)
C27 C35 C37 112.2(3)
C36 C35 H35 107.9
C37 C35 H35 107.9
C37 C35 C36 108.9(3)
C9 C8 H8 120.7
C9 C8 C6 118.7(4)
C6 C8 H8 120.7
F11 C62 C61 118.9(3)
F11 C62 C63 116.3(3)
C63 C62 C61 124.8(3)
F15 C66 C61 120.7(3)
F15 C66 C65 115.7(3)
C65 C66 C61 123.6(4)
C84 C79 C80 112.8(3)
C84 C79 B2 127.6(3)
C80 C79 B2 118.8(3)
C13 C12 N3 118.4(3)
C17 C12 N3 119.0(3)
C17 C12 C13 122.3(3)
C42 C43 H43 119.4
C44 C43 C42 121.2(3)
C44 C43 H43 119.4
C26 C31 C32 122.9(3)
C30 C31 C26 117.2(3)
C30 C31 C32 119.8(3)
C31 C32 H32 108.4
C31 C32 C33 112.2(3)
C31 C32 C34 108.7(3)
C33 C32 H32 108.4
C33 C32 C34 110.7(3)
C34 C32 H32 108.4
C72 C67 C68 113.3(3)
C72 C67 B2 125.6(3)
C68 C67 B2 120.5(3)
O1 C1 Pd1 128.3(3)
O1 C1 C2 121.6(3)
C2 C1 Pd1 110.0(3)
C42 C41 C40 122.2(3)
C46 C41 C42 118.6(3)
C46 C41 C40 119.2(3)
F26 C78 C77 114.9(3)
F26 C78 C73 120.9(3)
C73 C78 C77 124.0(3)
C7 C6 C5 118.5(3)
C7 C6 C8 118.1(3)
C5 C6 C8 123.4(4)
C7 C2 C1 117.5(3)
C3 C2 C7 119.5(4)
C3 C2 C1 123.0(3)
F19 C71 C72 120.3(4)
F19 C71 C70 120.0(3)
C70 C71 C72 119.7(4)
O2 C47 O3 125.7(3)
O2 C47 C44 121.4(3)
O3 C47 C44 112.9(3)
F20 C72 C67 122.3(3)
F20 C72 C71 114.1(3)
C67 C72 C71 123.6(4)
C12 C13 C21 123.6(3)
C14 C13 C12 117.1(4)
C14 C13 C21 119.2(3)
C26 C27 C35 123.0(3)
C28 C27 C26 116.5(3)
C28 C27 C35 120.5(3)
C45 C44 C47 121.7(3)
C43 C44 C45 119.5(3)
C43 C44 C47 118.7(3)
C27 C28 H28 119.5
C29 C28 C27 120.9(4)
C29 C28 H28 119.5
F5 C56 C55 119.3(3)
F5 C56 C57 116.2(3)
C57 C56 C55 124.5(4)
F24 C83 C84 120.5(4)
F24 C83 C82 120.7(4)
C84 C83 C82 118.8(4)
F30 C74 C73 118.5(3)
F30 C74 C75 116.8(3)
C75 C74 C73 124.6(3)
F27 C77 C78 119.7(3)
C76 C77 F27 119.8(3)
C76 C77 C78 120.5(3)
F10 C50 C49 120.5(3)
F10 C50 C51 115.3(3)
C49 C50 C51 124.2(4)
C31 C30 H30 119.4
C29 C30 C31 121.2(4)
C29 C30 H30 119.4
C50 C49 C54 113.0(3)
C50 C49 B1 127.0(3)
C54 C49 B1 119.7(3)
F16 C68 C67 119.8(3)
F16 C68 C69 115.0(3)
C69 C68 C67 125.1(4)
F12 C63 C62 121.1(3)
F12 C63 C64 119.5(3)
C64 C63 C62 119.4(4)
C17 C18 H18 108.2
C17 C18 C19 111.0(3)
C17 C18 C20 113.8(3)
C19 C18 H18 108.2
C20 C18 H18 108.2
C20 C18 C19 107.2(3)
C78 C73 C74 112.9(3)
C78 C73 B2 126.5(3)
C74 C73 B2 120.4(3)
F2 C59 C60 120.1(4)
F2 C59 C58 119.8(4)
C58 C59 C60 120.1(4)
F4 C57 C56 119.4(4)
C58 C57 F4 120.3(4)
C58 C57 C56 120.3(4)
O3 C48 H48A 109.5
O3 C48 H48B 109.5
O3 C48 H48C 109.5
H48A C48 H48B 109.5
H48A C48 H48C 109.5
H48B C48 H48C 109.5
F21 C80 C79 119.4(3)
F21 C80 C81 115.9(4)
C81 C80 C79 124.7(4)
F18 C70 C71 119.8(4)
F18 C70 C69 120.9(4)
C69 C70 C71 119.3(4)
C16 C15 H15 120.1
C16 C15 C14 119.9(4)
C14 C15 H15 120.1
F6 C54 C49 119.1(3)
F6 C54 C53 116.1(3)
C53 C54 C49 124.8(4)
C12 C17 C18 122.6(3)
C16 C17 C12 116.6(3)
C16 C17 C18 120.7(3)
C18 C19 H19A 109.5
C18 C19 H19B 109.5
C18 C19 H19C 109.5
H19A C19 H19B 109.5
H19A C19 H19C 109.5
H19B C19 H19C 109.5
C15 C16 C17 122.1(4)
C15 C16 H16 119.0
C17 C16 H16 119.0
F13 C64 C63 120.8(4)
F13 C64 C65 120.6(4)
C63 C64 C65 118.7(4)
C32 C33 H33A 109.5
C32 C33 H33B 109.5
C32 C33 H33C 109.5
H33A C33 H33B 109.5
H33A C33 H33C 109.5
H33B C33 H33C 109.5
C13 C14 H14 119.0
C15 C14 C13 122.0(4)
C15 C14 H14 119.0
C35 C36 H36A 109.5
C35 C36 H36B 109.5
C35 C36 H36C 109.5
H36A C36 H36B 109.5
H36A C36 H36C 109.5
H36B C36 H36C 109.5
C32 C34 H34A 109.5
C32 C34 H34B 109.5
C32 C34 H34C 109.5
H34A C34 H34B 109.5
H34A C34 H34C 109.5
H34B C34 H34C 109.5
F28 C76 C77 120.6(4)
F28 C76 C75 121.2(3)
C77 C76 C75 118.1(4)
C35 C37 H37A 109.5
C35 C37 H37B 109.5
C35 C37 H37C 109.5
H37A C37 H37B 109.5
H37A C37 H37C 109.5
H37B C37 H37C 109.5
F3 C58 C59 121.1(4)
F3 C58 C57 120.4(4)
C57 C58 C59 118.5(4)
C28 C29 H29 119.6
C30 C29 C28 120.8(4)
C30 C29 H29 119.6
F9 C51 C50 120.6(3)
F9 C51 C52 119.8(3)
C52 C51 C50 119.6(4)
C18 C20 H20A 109.5
C18 C20 H20B 109.5
C18 C20 H20C 109.5
H20A C20 H20B 109.5
H20A C20 H20C 109.5
H20B C20 H20C 109.5
C2 C3 H3 119.8
C2 C3 C4 120.4(4)
C4 C3 H3 119.8
F14 C65 C66 120.4(4)
F14 C65 C64 119.0(4)
C66 C65 C64 120.5(4)
C5 C4 C3 120.9(4)
C5 C4 H4 119.6
C3 C4 H4 119.6
C13 C21 H21 108.2
C13 C21 C22 111.6(3)
C13 C21 C23 110.3(3)
C22 C21 H21 108.2
C22 C21 C23 110.1(3)
C23 C21 H21 108.2
F17 C69 C68 120.9(4)
F17 C69 C70 120.2(3)
C70 C69 C68 118.9(4)
F29 C75 C74 120.9(3)
F29 C75 C76 119.3(3)
C74 C75 C76 119.8(3)
F22 C81 C80 121.2(4)
F22 C81 C82 119.6(4)
C82 C81 C80 119.2(4)
C21 C22 H22A 109.5
C21 C22 H22B 109.5
C21 C22 H22C 109.5
H22A C22 H22B 109.5
H22A C22 H22C 109.5
H22B C22 H22C 109.5
F8 C52 C51 120.4(4)
F8 C52 C53 120.7(4)
C51 C52 C53 118.9(4)
N5 B1 C61 104.5(3)
N5 B1 C55 109.1(3)
N5 B1 C49 111.8(3)
C61 B1 C55 112.3(3)
C49 B1 C61 115.2(3)
C49 B1 C55 104.0(3)
F7 C53 C54 120.8(4)
F7 C53 C52 119.9(4)
C52 C53 C54 119.4(4)
C21 C23 H23A 109.5
C21 C23 H23B 109.5
C21 C23 H23C 109.5
H23A C23 H23B 109.5
H23A C23 H23C 109.5
H23B C23 H23C 109.5
N4 B2 C79 111.7(3)
N4 B2 C67 109.9(3)
N4 B2 C73 103.6(3)
C79 B2 C67 102.6(3)
C73 B2 C79 116.8(3)
C73 B2 C67 112.3(3)
F23 C82 C83 119.5(4)
F23 C82 C81 121.1(4)
C81 C82 C83 119.5(4)

loop_
_geom_bond_atom_site_label_1
_geom_bond_atom_site_label_2
_geom_bond_distance
Pd1 O2 2.243(2)
Pd1 N1 2.101(3)
Pd1 C11 2.013(4)
Pd1 C1 1.967(4)
F26 C78 1.359(4)
F16 C68 1.358(4)
F11 C62 1.351(4)
F10 C50 1.360(4)
F1 C60 1.358(4)
F25 C84 1.362(4)
F5 C56 1.360(4)
F30 C74 1.356(4)
F20 C72 1.353(4)
F15 C66 1.350(4)
F6 C54 1.360(4)
F21 C80 1.357(4)
F9 C51 1.352(4)
F12 C63 1.346(4)
F17 C69 1.337(4)
F27 C77 1.359(4)
F28 C76 1.336(4)
F19 C71 1.343(4)
F29 C75 1.354(4)
F2 C59 1.339(5)
O2 C47 1.223(4)
F18 C70 1.335(4)
F13 C64 1.347(4)
F4 C57 1.358(4)
F3 C58 1.341(4)
F14 C65 1.349(4)
F24 C83 1.346(5)
O3 C47 1.324(4)
O3 C48 1.457(4)
O1 C1 1.195(4)
F8 C52 1.340(4)
F22 C81 1.348(4)
F7 C53 1.346(4)
N4 C38 1.379(4)
N4 C40 1.349(4)
N4 B2 1.610(5)
N1 C10 1.322(4)
N1 C7 1.380(4)
N5 C39 1.385(4)
N5 C40 1.354(4)
N5 B1 1.597(5)
N2 C11 1.354(4)
N2 C26 1.455(4)
N2 C24 1.387(4)
N3 C11 1.367(4)
N3 C25 1.395(5)
N3 C12 1.448(5)
F23 C82 1.348(4)
C39 H39 0.9500
C39 C38 1.338(5)
C42 H42 0.9500
C42 C43 1.378(5)
C42 C41 1.393(5)
C45 H45 0.9500
C45 C46 1.384(5)
C45 C44 1.401(5)
C26 C31 1.391(5)
C26 C27 1.406(5)
C38 H38 0.9500
C61 C62 1.398(5)
C61 C66 1.395(5)
C61 B1 1.648(6)
C40 C41 1.491(5)
C10 H10 0.9500
C10 C9 1.394(5)
C7 C6 1.400(5)
C7 C2 1.412(5)
C5 H5 0.9500
C5 C6 1.412(5)
C5 C4 1.374(5)
C55 C60 1.400(5)
C55 C56 1.396(5)
C55 B1 1.655(6)
C9 H9 0.9500
C9 C8 1.361(5)
C60 C59 1.375(5)
C46 H46 0.9500
C46 C41 1.392(5)
C84 C79 1.384(5)
C84 C83 1.374(5)
C24 H24 0.9500
C24 C25 1.339(5)
C25 H25 0.9500
C35 H35 1.0000
C35 C27 1.518(5)
C35 C36 1.534(5)
C35 C37 1.532(5)
C8 H8 0.9500
C8 C6 1.412(5)
C62 C63 1.372(5)
C66 C65 1.370(5)
C79 C80 1.388(5)
C79 B2 1.638(5)
C12 C13 1.416(5)
C12 C17 1.415(5)
C43 H43 0.9500
C43 C44 1.376(5)
C31 C32 1.515(5)
C31 C30 1.384(5)
C32 H32 1.0000
C32 C33 1.529(5)
C32 C34 1.548(5)
C67 C72 1.383(5)
C67 C68 1.388(5)
C67 B2 1.665(5)
C1 C2 1.517(5)
C78 C77 1.380(5)
C78 C73 1.379(5)
C2 C3 1.358(5)
C71 C72 1.390(5)
C71 C70 1.372(6)
C47 C44 1.486(5)
C13 C14 1.382(5)
C13 C21 1.520(5)
C27 C28 1.396(5)
C28 H28 0.9500
C28 C29 1.376(5)
C56 C57 1.378(5)
C83 C82 1.378(6)
C74 C73 1.391(5)
C74 C75 1.364(5)
C77 C76 1.357(5)
C50 C49 1.379(5)
C50 C51 1.382(5)
C30 H30 0.9500
C30 C29 1.372(5)
C49 C54 1.382(5)
C49 B1 1.641(6)
C68 C69 1.375(5)
C63 C64 1.367(5)
C18 H18 1.0000
C18 C17 1.526(5)
C18 C19 1.536(5)
C18 C20 1.533(5)
C73 B2 1.634(6)
C59 C58 1.370(6)
C57 C58 1.357(6)
C48 H48A 0.9800
C48 H48B 0.9800
C48 H48C 0.9800
C80 C81 1.372(5)
C70 C69 1.368(6)
C15 H15 0.9500
C15 C16 1.374(5)
C15 C14 1.379(6)
C54 C53 1.371(5)
C17 C16 1.395(5)
C19 H19A 0.9800
C19 H19B 0.9800
C19 H19C 0.9800
C16 H16 0.9500
C64 C65 1.371(6)
C33 H33A 0.9800
C33 H33B 0.9800
C33 H33C 0.9800
C14 H14 0.9500
C36 H36A 0.9800
C36 H36B 0.9800
C36 H36C 0.9800
C34 H34A 0.9800
C34 H34B 0.9800
C34 H34C 0.9800
C76 C75 1.378(5)
C37 H37A 0.9800
C37 H37B 0.9800
C37 H37C 0.9800
C29 H29 0.9500
C51 C52 1.362(5)
C20 H20A 0.9800
C20 H20B 0.9800
C20 H20C 0.9800
C3 H3 0.9500
C3 C4 1.405(5)
C4 H4 0.9500
C21 H21 1.0000
C21 C22 1.527(6)
C21 C23 1.541(6)
C81 C82 1.366(6)
C22 H22A 0.9800
C22 H22B 0.9800
C22 H22C 0.9800
C52 C53 1.370(6)
C23 H23A 0.9800
C23 H23B 0.9800
C23 H23C 0.9800
